data_7247275
loop_
_publ_author_name
'Sun, Zhen-Zhou'
'Hu, Fu-Zhen'
'Gao, Cheng-Jie'
'Mou, Wen-Long'
'Wang, Guo'
'Zhu, Ning'
'Pan, Xun'
'Li, Zhong-Feng'
'Han, Hong-Liang'
'Fu, Hongbing'
'Xin, Xiu-Lan'
'Dai, Lixiong'
'Jin, Qiong-Hua'
'Qiu, Qi-Ming'

_publ_section_title
;
 One-dimensional infinite chain Ag(i) complex with high quantum yield and
 TADF property: prepared by metal ion adjustment
;
_journal_issue 38
_journal_name_full CrystEngComm
_journal_page_first 5405
_journal_page_last 5412
_journal_paper_doi 10.1039/D3CE00764B
_journal_volume 25
_journal_year 2023
_chemical_formula_moiety 'C45 H36 Cu N6 P2, C F3 O3 S'
_chemical_formula_sum 'C46 H36 Cu F3 N6 O3 P2 S'
_chemical_formula_weight 935.35
_space_group_crystal_system monoclinic
_space_group_IT_number 14
_space_group_name_Hall '-P 2ybc'
_space_group_name_H-M_alt 'P 1 21/c 1'
_atom_sites_solution_hydrogens geom
_atom_sites_solution_primary dual
_audit_block_doi 10.5517/ccdc.csd.cc2682xh
_audit_creation_date 2017-07-21
_audit_creation_method
;
Olex2 1.2
(compiled 2017.03.02 svn.r3394 for OlexSys, GUI svn.r5324)
;
_audit_update_record
;
2020-09-23 deposited with the CCDC.	2023-08-21 downloaded from the CCDC.
;
_cell_angle_alpha 90
_cell_angle_beta 96.2980(5)
_cell_angle_gamma 90
_cell_formula_units_Z 4
_cell_length_a 19.06366(10)
_cell_length_b 9.17342(6)
_cell_length_c 24.46359(14)
_cell_measurement_reflns_used 18316
_cell_measurement_temperature 100.01(10)
_cell_measurement_theta_max 73.6420
_cell_measurement_theta_min 4.8520
_cell_volume 4252.35(4)
_computing_cell_refinement 'CrysAlisPro 1.171.39.33c (Rigaku OD, 2017)'
_computing_data_collection 'CrysAlisPro 1.171.39.33c (Rigaku OD, 2017)'
_computing_data_reduction 'CrysAlisPro 1.171.39.33c (Rigaku OD, 2017)'
_computing_molecular_graphics 'Olex2 (Dolomanov et al., 2009)'
_computing_publication_material 'Olex2 (Dolomanov et al., 2009)'
_computing_structure_refinement 'ShelXL (Sheldrick, 2015)'
_computing_structure_solution 'ShelXT (Sheldrick, 2015)'
_diffrn_ambient_environment N~2~
_diffrn_ambient_temperature 100.01(10)
_diffrn_detector 'CCD plate'
_diffrn_measured_fraction_theta_full 1.000
_diffrn_measured_fraction_theta_max 0.969
_diffrn_measurement_details
;
List of Runs (angles in degrees, time in seconds):

  # Type    Start    End  Width  t~exp~   \w     \q     \k     \f   Frames
#--------------------------------------------------------------------------
  1  \w    -17.00  63.00   0.50    0.50    --    0.00  37.00-180.00  160
  2  \w     19.00  58.00   0.50    0.50    --    0.00  19.00 150.00   78
  3  \w      3.00  79.00   0.50    0.50    --    0.00  57.00  30.00  152
  4  \w    -89.00  17.00   0.50    0.50    --    0.00 -37.00-120.00  212
  5  \w     87.00 130.00   0.50    1.00    --   94.60  45.00   0.00   86
  6  \w     75.00 182.00   0.50    1.00    --   94.60  45.00  30.00  214
  7  \w     78.00 114.00   0.50    1.00    --   94.60 -45.00-180.00   72
  8  \w     75.00 178.00   0.50    1.00    --   94.60  45.00  60.00  206
  9  \w     72.00 154.00   0.50    1.00    --   94.60  61.00 -30.00  164
 10  \w      5.00 100.00   0.50    1.00    --   94.60 -61.00-180.00  190
 11  \w     99.00 144.00   0.50    1.00    --   94.60  30.00 -60.00   90
 12  \w     13.00  62.00   0.50    1.00    --   94.60 -45.00-180.00   98
 13  \w     52.00  78.00   0.50    1.00    --   94.60 -45.00 -30.00   52
;
_diffrn_measurement_device 'four-circle diffractometer'
_diffrn_measurement_device_type 'XtaLAB AFC12 (RINC): Kappa dual home/near'
_diffrn_measurement_method '\w scans'
_diffrn_orient_matrix_type 'CrysAlisPro convention (1999,Acta A55,543-557)'
_diffrn_orient_matrix_UB_11 -0.0507197000
_diffrn_orient_matrix_UB_12 -0.0673232000
_diffrn_orient_matrix_UB_13 -0.0465991000
_diffrn_orient_matrix_UB_21 0.0559721000
_diffrn_orient_matrix_UB_22 -0.1153384000
_diffrn_orient_matrix_UB_23 -0.0097141000
_diffrn_orient_matrix_UB_31 -0.0299606000
_diffrn_orient_matrix_UB_32 -0.1018708000
_diffrn_orient_matrix_UB_33 0.0418471000
_diffrn_radiation_monochromator mirror
_diffrn_radiation_probe x-ray
_diffrn_radiation_type CuK\a
_diffrn_radiation_wavelength 1.54184
_diffrn_reflns_av_R_equivalents 0.0247
_diffrn_reflns_av_unetI/netI 0.0236
_diffrn_reflns_Laue_measured_fraction_full 1.000
_diffrn_reflns_Laue_measured_fraction_max 0.969
_diffrn_reflns_limit_h_max 23
_diffrn_reflns_limit_h_min -22
_diffrn_reflns_limit_k_max 11
_diffrn_reflns_limit_k_min -10
_diffrn_reflns_limit_l_max 30
_diffrn_reflns_limit_l_min -18
_diffrn_reflns_number 25758
_diffrn_reflns_point_group_measured_fraction_full 1.000
_diffrn_reflns_point_group_measured_fraction_max 0.969
_diffrn_reflns_theta_full 67.684
_diffrn_reflns_theta_max 73.923
_diffrn_reflns_theta_min 3.635
_diffrn_source 'micro-focus sealed X-ray tube'
_diffrn_source_type 'Rigaku (Cu) X-ray Source'
_exptl_absorpt_coefficient_mu 2.427
_exptl_absorpt_correction_T_max 1.00000
_exptl_absorpt_correction_T_min 0.64759
_exptl_absorpt_correction_type multi-scan
_exptl_absorpt_process_details
;
CrysAlisPro 1.171.39.33c (Rigaku Oxford Diffraction, 2017)
Empirical absorption correction using spherical harmonics,
 implemented in SCALE3 ABSPACK scaling algorithm.
;
_exptl_crystal_colour 'clear yellowish yellow'
_exptl_crystal_colour_lustre clear
_exptl_crystal_colour_modifier yellowish
_exptl_crystal_colour_primary yellow
_exptl_crystal_density_diffrn 1.461
_exptl_crystal_description block
_exptl_crystal_F_000 1920
_exptl_crystal_size_max 0.3
_exptl_crystal_size_mid 0.3
_exptl_crystal_size_min 0.25
_refine_diff_density_max 0.296
_refine_diff_density_min -0.546
_refine_diff_density_rms 0.050
_refine_ls_extinction_method none
_refine_ls_goodness_of_fit_ref 1.048
_refine_ls_hydrogen_treatment constr
_refine_ls_matrix_type full
_refine_ls_number_parameters 559
_refine_ls_number_reflns 8361
_refine_ls_number_restraints 0
_refine_ls_restrained_S_all 1.048
_refine_ls_R_factor_all 0.0326
_refine_ls_R_factor_gt 0.0309
_refine_ls_shift/su_max 0.002
_refine_ls_shift/su_mean 0.000
_refine_ls_structure_factor_coef Fsqd
_refine_ls_weighting_details 'w=1/[\s^2^(Fo^2^)+(0.0390P)^2^+2.7630P] where P=(Fo^2^+2Fc^2^)/3'
_refine_ls_weighting_scheme calc
_refine_ls_wR_factor_gt 0.0814
_refine_ls_wR_factor_ref 0.0825
_reflns_Friedel_coverage 0.000
_reflns_number_gt 7900
_reflns_number_total 8361
_reflns_threshold_expression 'I > 2\s(I)'
_cod_data_source_file d3ce00764b2.cif
_cod_data_source_block 20180703-9
_cod_depositor_comments 'Adding full bibliography for 7247275--7247277.cif.'
_cod_database_code 7247275
_shelx_shelxl_version_number 2014/7
_chemical_oxdiff_formula 'C20 H20 N5 P2 Cu1 F3 S3 O3'
_shelx_space_group_comment
;
The symmetry employed for this shelxl refinement is uniquely defined
by the following loop, which should always be used as a source of
symmetry information in preference to the above space-group names.
They are only intended as comments.
;
_reflns_odcompleteness_completeness 99.95
_reflns_odcompleteness_iscentric 1
_reflns_odcompleteness_theta 66.97
_olex2_refinement_description
;
1. Fixed Uiso
 At 1.2 times of:
  All C(H) groups, All C(H,H) groups
2.a Secondary CH2 refined with riding coordinates:
 C33(H33A,H33B), C20(H20A,H20B)
2.b Aromatic/amide H refined with riding coordinates:
 C38(H38), C37(H37), C3(H3), C9(H9), C23(H23), C16(H16), C8(H8), C42(H42),
 C41(H41), C17(H17), C24(H24), C39(H39), C22(H22), C13(H13), C14(H14), C2(H2),
 C43(H43), C45(H45), C10(H10), C29(H29), C32(H32), C44(H44), C35(H35), C26(H26),
  C31(H31), C30(H30), C18(H18), C1(H1), C25(H25), C19(H19), C36(H36), C28(H28)
;
_olex2_submission_special_instructions 'No special instructions were received'
_oxdiff_exptl_absorpt_empirical_details
;
Empirical correction (ABSPACK) includes:
- Absorption correction using spherical harmonics
- Frame scaling
;
_oxdiff_exptl_absorpt_empirical_full_max 3.149
_oxdiff_exptl_absorpt_empirical_full_min 0.621

loop_
_space_group_symop_operation_xyz
'x, y, z'
'-x, y+1/2, -z+1/2'
'-x, -y, -z'
'x, -y-1/2, z-1/2'

loop_
_atom_site_label
_atom_site_type_symbol
_atom_site_fract_x
_atom_site_fract_y
_atom_site_fract_z
_atom_site_U_iso_or_equiv
_atom_site_adp_type
_atom_site_occupancy
_atom_site_site_symmetry_order
_atom_site_calc_flag
_atom_site_refinement_flags_posn
_atom_site_refinement_flags_adp
_atom_site_refinement_flags_occupancy
_atom_site_disorder_assembly
_atom_site_disorder_group
Cu1 Cu 0.26686(2) 0.23459(3) 0.62089(2) 0.01764(7) Uani 1 1 d . . . . .
S1 S 0.27351(2) 1.04778(5) 0.40915(2) 0.02484(10) Uani 1 1 d . . . . .
P2 P 0.25265(2) -0.00688(4) 0.62830(2) 0.01743(9) Uani 1 1 d . . . . .
P1 P 0.15905(2) 0.30937(4) 0.58949(2) 0.01763(9) Uani 1 1 d . . . . .
F3 F 0.37877(6) 0.92690(14) 0.47091(5) 0.0410(3) Uani 1 1 d . . . . .
O2 O 0.32001(7) 1.16756(14) 0.40045(5) 0.0327(3) Uani 1 1 d . . . . .
F1 F 0.30146(8) 0.77440(13) 0.43511(6) 0.0524(4) Uani 1 1 d . . . . .
F2 F 0.37451(6) 0.87250(13) 0.38499(5) 0.0401(3) Uani 1 1 d . . . . .
O1 O 0.23749(6) 1.05996(17) 0.45808(5) 0.0349(3) Uani 1 1 d . . . . .
O3 O 0.23104(7) 0.99662(18) 0.36075(6) 0.0423(4) Uani 1 1 d . . . . .
N6 N -0.00890(7) 0.01540(16) 0.57858(6) 0.0229(3) Uani 1 1 d . . . . .
N2 N 0.32912(7) 0.33727(15) 0.68451(5) 0.0208(3) Uani 1 1 d . . . . .
N4 N 0.56742(9) 0.52133(18) 0.72567(7) 0.0351(4) Uani 1 1 d . . . . .
N3 N 0.59135(7) 0.46074(17) 0.61609(7) 0.0294(3) Uani 1 1 d . . . . .
C12 C 0.51667(9) 0.46034(19) 0.68937(7) 0.0260(4) Uani 1 1 d . . . . .
C7 C 0.44782(9) 0.43205(19) 0.70746(7) 0.0249(4) Uani 1 1 d . . . . .
C38 C 0.36931(9) -0.3306(2) 0.56446(7) 0.0266(4) Uani 1 1 d . . . . .
H38 H 0.3616 -0.4134 0.5427 0.032 Uiso 1 1 calc R . . . .
C37 C 0.43745(9) -0.2887(2) 0.58281(7) 0.0260(4) Uani 1 1 d . . . . .
H37 H 0.4754 -0.3432 0.5733 0.031 Uiso 1 1 calc R . . . .
C3 C 0.48556(9) 0.3179(2) 0.54421(7) 0.0271(4) Uani 1 1 d . . . . .
H3 H 0.5291 0.3330 0.5313 0.032 Uiso 1 1 calc R . . . .
C9 C 0.36532(11) 0.4333(2) 0.77446(7) 0.0368(5) Uani 1 1 d . . . . .
H9 H 0.3538 0.4531 0.8097 0.044 Uiso 1 1 calc R . . . .
C23 C 0.00634(10) 0.3458(2) 0.69578(8) 0.0313(4) Uani 1 1 d . . . . .
H23 H -0.0380 0.3076 0.6996 0.038 Uiso 1 1 calc R . . . .
C16 C 0.05551(9) -0.17622(19) 0.62844(7) 0.0242(3) Uani 1 1 d . . . . .
H16 H 0.0987 -0.2157 0.6426 0.029 Uiso 1 1 calc R . . . .
C8 C 0.43122(11) 0.4659(2) 0.76051(7) 0.0348(4) Uani 1 1 d . . . . .
H8 H 0.4645 0.5099 0.7859 0.042 Uiso 1 1 calc R . . . .
C42 C 0.24121(10) -0.2425(2) 0.77044(7) 0.0288(4) Uani 1 1 d . . . . .
H42 H 0.2597 -0.3282 0.7864 0.035 Uiso 1 1 calc R . . . .
C41 C 0.25776(9) -0.20185(19) 0.71865(7) 0.0242(3) Uani 1 1 d . . . . .
H41 H 0.2868 -0.2608 0.6999 0.029 Uiso 1 1 calc R . . . .
C17 C -0.00703(10) -0.2422(2) 0.63817(8) 0.0292(4) Uani 1 1 d . . . . .
H17 H -0.0063 -0.3287 0.6581 0.035 Uiso 1 1 calc R . . . .
C11 C 0.52969(8) 0.42594(19) 0.63572(7) 0.0234(3) Uani 1 1 d . . . . .
C5 C 0.40895(8) 0.33101(17) 0.61552(6) 0.0180(3) Uani 1 1 d . . . . .
C24 C 0.03812(10) 0.4381(2) 0.73565(8) 0.0324(4) Uani 1 1 d . . . . .
H24 H 0.0154 0.4613 0.7663 0.039 Uiso 1 1 calc R . . . .
C39 C 0.31229(9) -0.24991(19) 0.57834(7) 0.0241(3) Uani 1 1 d . . . . .
H39 H 0.2665 -0.2790 0.5660 0.029 Uiso 1 1 calc R . . . .
C21 C 0.10679(8) 0.36528(18) 0.64400(6) 0.0199(3) Uani 1 1 d . . . . .
C4 C 0.47515(8) 0.35677(18) 0.59814(7) 0.0211(3) Uani 1 1 d . . . . .
C40 C 0.23073(8) -0.07221(18) 0.69470(6) 0.0199(3) Uani 1 1 d . . . . .
N1 N 0.35446(7) 0.27218(15) 0.58227(5) 0.0190(3) Uani 1 1 d . . . . .
C22 C 0.03994(9) 0.30942(19) 0.64991(7) 0.0256(4) Uani 1 1 d . . . . .
H22 H 0.0178 0.2478 0.6232 0.031 Uiso 1 1 calc R . . . .
C34 C 0.32350(8) -0.12510(18) 0.61080(6) 0.0201(3) Uani 1 1 d . . . . .
C13 C 0.63954(10) 0.5229(2) 0.65158(9) 0.0350(4) Uani 1 1 d . . . . .
H13 H 0.6825 0.5500 0.6399 0.042 Uiso 1 1 calc R . . . .
C14 C 0.62806(10) 0.5492(2) 0.70607(9) 0.0378(5) Uani 1 1 d . . . . .
H14 H 0.6648 0.5882 0.7298 0.045 Uiso 1 1 calc R . . . .
C2 C 0.43073(10) 0.2573(2) 0.51077(7) 0.0308(4) Uani 1 1 d . . . . .
H2 H 0.4367 0.2303 0.4749 0.037 Uiso 1 1 calc R . . . .
C43 C 0.19749(10) -0.1561(2) 0.79828(7) 0.0301(4) Uani 1 1 d . . . . .
H43 H 0.1863 -0.1845 0.8328 0.036 Uiso 1 1 calc R . . . .
C6 C 0.39483(8) 0.36821(17) 0.67095(6) 0.0193(3) Uani 1 1 d . . . . .
N5 N 0.11382(7) 0.02106(15) 0.58360(5) 0.0201(3) Uani 1 1 d . . . . .
C45 C 0.18722(9) 0.0155(2) 0.72351(7) 0.0242(3) Uani 1 1 d . . . . .
H45 H 0.1696 0.1026 0.7082 0.029 Uiso 1 1 calc R . . . .
C10 C 0.31568(10) 0.3703(2) 0.73549(7) 0.0280(4) Uani 1 1 d . . . . .
H10 H 0.2710 0.3503 0.7455 0.034 Uiso 1 1 calc R . . . .
C33 C 0.17725(8) -0.06555(18) 0.57885(6) 0.0203(3) Uani 1 1 d . . . . .
H33A H 0.1902 -0.0569 0.5417 0.024 Uiso 1 1 calc R . . . .
H33B H 0.1671 -0.1673 0.5853 0.024 Uiso 1 1 calc R . . . .
C20 C 0.10952(8) 0.15742(18) 0.55295(6) 0.0210(3) Uani 1 1 d . . . . .
H20A H 0.0603 0.1853 0.5454 0.025 Uiso 1 1 calc R . . . .
H20B H 0.1278 0.1419 0.5179 0.025 Uiso 1 1 calc R . . . .
C29 C 0.08778(10) 0.6594(2) 0.49303(7) 0.0300(4) Uani 1 1 d . . . . .
H29 H 0.0539 0.7323 0.4928 0.036 Uiso 1 1 calc R . . . .
C32 C 0.18983(10) 0.4440(2) 0.49423(8) 0.0331(4) Uani 1 1 d . . . . .
H32 H 0.2244 0.3724 0.4945 0.040 Uiso 1 1 calc R . . . .
C44 C 0.17036(9) -0.0277(2) 0.77506(7) 0.0295(4) Uani 1 1 d . . . . .
H44 H 0.1409 0.0299 0.7939 0.035 Uiso 1 1 calc R . . . .
C35 C 0.39265(9) -0.0838(2) 0.62893(7) 0.0280(4) Uani 1 1 d . . . . .
H35 H 0.4008 -0.0006 0.6504 0.034 Uiso 1 1 calc R . . . .
C26 C 0.13813(9) 0.4594(2) 0.68440(7) 0.0271(4) Uani 1 1 d . . . . .
H26 H 0.1825 0.4980 0.6809 0.033 Uiso 1 1 calc R . . . .
C31 C 0.18217(11) 0.5460(2) 0.45200(8) 0.0389(5) Uani 1 1 d . . . . .
H31 H 0.2111 0.5415 0.4238 0.047 Uiso 1 1 calc R . . . .
C30 C 0.13145(11) 0.6542(2) 0.45192(8) 0.0344(4) Uani 1 1 d . . . . .
H30 H 0.1269 0.7235 0.4240 0.041 Uiso 1 1 calc R . . . .
C18 C -0.07088(9) -0.1793(2) 0.61822(8) 0.0295(4) Uani 1 1 d . . . . .
H18 H -0.1136 -0.2229 0.6237 0.035 Uiso 1 1 calc R . . . .
C1 C 0.36581(9) 0.2367(2) 0.53122(7) 0.0250(4) Uani 1 1 d . . . . .
H1 H 0.3289 0.1964 0.5081 0.030 Uiso 1 1 calc R . . . .
C25 C 0.10406(10) 0.4961(2) 0.72976(8) 0.0346(4) Uani 1 1 d . . . . .
H25 H 0.1254 0.5595 0.7562 0.041 Uiso 1 1 calc R . . . .
C27 C 0.14587(8) 0.44864(18) 0.53625(7) 0.0212(3) Uani 1 1 d . . . . .
C19 C -0.06882(9) -0.0499(2) 0.58996(7) 0.0267(4) Uani 1 1 d . . . . .
H19 H -0.1115 -0.0048 0.5780 0.032 Uiso 1 1 calc R . . . .
C36 C 0.44928(9) -0.1660(2) 0.61517(8) 0.0309(4) Uani 1 1 d . . . . .
H36 H 0.4952 -0.1383 0.6277 0.037 Uiso 1 1 calc R . . . .
C28 C 0.09403(9) 0.55606(19) 0.53499(7) 0.0241(3) Uani 1 1 d . . . . .
H28 H 0.0636 0.5588 0.5622 0.029 Uiso 1 1 calc R . . . .
C15 C 0.05248(8) -0.04817(18) 0.59676(6) 0.0199(3) Uani 1 1 d . . . . .
C46 C 0.33492(10) 0.8981(2) 0.42606(7) 0.0288(4) Uani 1 1 d . . . . .

loop_
_atom_site_aniso_label
_atom_site_aniso_U_11
_atom_site_aniso_U_22
_atom_site_aniso_U_33
_atom_site_aniso_U_23
_atom_site_aniso_U_13
_atom_site_aniso_U_12
Cu1 0.01607(12) 0.01977(13) 0.01759(12) 0.00106(9) 0.00418(9) 0.00062(9)
S1 0.02199(19) 0.0323(2) 0.02004(19) -0.00786(16) 0.00123(15) 0.00276(16)
P2 0.01637(18) 0.0184(2) 0.01811(18) 0.00212(14) 0.00432(14) 0.00217(14)
P1 0.01630(18) 0.0184(2) 0.01864(19) 0.00290(15) 0.00378(14) 0.00149(14)
F3 0.0440(7) 0.0478(7) 0.0300(6) 0.0098(5) -0.0020(5) 0.0105(6)
O2 0.0454(8) 0.0254(7) 0.0274(6) 0.0026(5) 0.0050(6) 0.0000(6)
F1 0.0787(10) 0.0277(6) 0.0544(8) 0.0043(6) 0.0244(7) -0.0111(6)
F2 0.0484(7) 0.0411(7) 0.0342(6) 0.0077(5) 0.0194(5) 0.0198(5)
O1 0.0231(6) 0.0530(9) 0.0297(7) -0.0174(6) 0.0077(5) -0.0041(6)
O3 0.0314(7) 0.0635(10) 0.0299(7) -0.0236(7) -0.0066(5) 0.0071(7)
N6 0.0189(6) 0.0233(7) 0.0262(7) -0.0007(6) 0.0005(5) 0.0004(5)
N2 0.0255(7) 0.0217(7) 0.0156(6) 0.0007(5) 0.0033(5) 0.0041(6)
N4 0.0343(8) 0.0300(9) 0.0369(9) -0.0044(7) -0.0147(7) -0.0004(7)
N3 0.0198(7) 0.0247(8) 0.0426(9) 0.0039(7) -0.0016(6) -0.0010(6)
C12 0.0256(8) 0.0212(9) 0.0286(9) -0.0004(7) -0.0088(7) 0.0010(7)
C7 0.0303(9) 0.0232(9) 0.0193(8) -0.0014(6) -0.0053(6) 0.0037(7)
C38 0.0318(9) 0.0233(9) 0.0259(8) 0.0014(7) 0.0078(7) 0.0065(7)
C37 0.0262(8) 0.0283(9) 0.0254(8) 0.0078(7) 0.0111(7) 0.0113(7)
C3 0.0202(8) 0.0336(10) 0.0287(9) -0.0025(7) 0.0085(7) -0.0029(7)
C9 0.0497(12) 0.0448(12) 0.0157(8) -0.0055(8) 0.0030(8) 0.0074(9)
C23 0.0275(9) 0.0283(10) 0.0413(10) 0.0034(8) 0.0178(8) -0.0002(7)
C16 0.0221(8) 0.0240(9) 0.0273(8) 0.0017(7) 0.0055(6) 0.0016(7)
C8 0.0431(11) 0.0401(11) 0.0191(8) -0.0073(8) -0.0063(7) 0.0020(9)
C42 0.0327(9) 0.0293(10) 0.0239(9) 0.0073(7) 0.0012(7) -0.0010(7)
C41 0.0255(8) 0.0246(9) 0.0230(8) 0.0028(7) 0.0046(6) 0.0018(7)
C17 0.0303(9) 0.0259(9) 0.0329(9) 0.0030(7) 0.0105(7) -0.0019(7)
C11 0.0185(7) 0.0193(8) 0.0309(9) 0.0026(7) -0.0036(6) 0.0009(6)
C5 0.0188(7) 0.0179(8) 0.0169(7) 0.0000(6) 0.0003(6) 0.0008(6)
C24 0.0358(10) 0.0370(11) 0.0267(9) 0.0034(8) 0.0143(7) 0.0086(8)
C39 0.0237(8) 0.0236(9) 0.0256(8) 0.0023(7) 0.0061(7) 0.0022(7)
C21 0.0200(7) 0.0190(8) 0.0210(7) 0.0045(6) 0.0038(6) 0.0038(6)
C4 0.0198(7) 0.0206(8) 0.0226(8) 0.0000(6) 0.0005(6) 0.0008(6)
C40 0.0190(7) 0.0231(8) 0.0179(7) 0.0004(6) 0.0032(6) -0.0019(6)
N1 0.0188(6) 0.0227(7) 0.0155(6) -0.0015(5) 0.0023(5) -0.0015(5)
C22 0.0226(8) 0.0223(9) 0.0333(9) -0.0020(7) 0.0088(7) -0.0009(7)
C34 0.0203(7) 0.0223(8) 0.0186(7) 0.0048(6) 0.0054(6) 0.0036(6)
C13 0.0206(8) 0.0246(9) 0.0569(13) 0.0047(9) -0.0082(8) -0.0026(7)
C14 0.0280(9) 0.0280(10) 0.0528(12) -0.0013(9) -0.0172(9) -0.0038(8)
C2 0.0269(9) 0.0453(12) 0.0216(8) -0.0082(8) 0.0094(7) -0.0052(8)
C43 0.0322(9) 0.0417(11) 0.0170(8) 0.0031(7) 0.0053(7) -0.0088(8)
C6 0.0227(8) 0.0182(8) 0.0163(7) 0.0002(6) -0.0004(6) 0.0034(6)
N5 0.0170(6) 0.0193(7) 0.0242(7) 0.0018(5) 0.0032(5) 0.0015(5)
C45 0.0228(8) 0.0258(9) 0.0245(8) 0.0004(7) 0.0050(6) 0.0016(7)
C10 0.0358(9) 0.0315(10) 0.0174(8) 0.0007(7) 0.0066(7) 0.0070(8)
C33 0.0192(7) 0.0199(8) 0.0222(7) 0.0004(6) 0.0046(6) 0.0026(6)
C20 0.0215(7) 0.0210(8) 0.0202(7) 0.0017(6) 0.0014(6) 0.0008(6)
C29 0.0333(9) 0.0239(9) 0.0309(9) 0.0031(7) -0.0051(7) 0.0066(7)
C32 0.0340(10) 0.0332(10) 0.0342(10) 0.0119(8) 0.0129(8) 0.0089(8)
C44 0.0272(9) 0.0383(11) 0.0247(8) -0.0038(8) 0.0099(7) -0.0023(8)
C35 0.0235(8) 0.0292(9) 0.0313(9) -0.0043(7) 0.0030(7) 0.0039(7)
C26 0.0206(8) 0.0313(10) 0.0299(9) -0.0026(7) 0.0052(7) 0.0001(7)
C31 0.0458(11) 0.0406(12) 0.0330(10) 0.0145(9) 0.0165(9) 0.0069(9)
C30 0.0463(11) 0.0292(10) 0.0271(9) 0.0109(8) 0.0011(8) 0.0006(8)
C18 0.0226(8) 0.0308(10) 0.0367(10) -0.0019(8) 0.0095(7) -0.0057(7)
C1 0.0232(8) 0.0329(10) 0.0192(8) -0.0062(7) 0.0038(6) -0.0050(7)
C25 0.0335(10) 0.0425(12) 0.0278(9) -0.0092(8) 0.0038(8) 0.0033(8)
C27 0.0211(8) 0.0210(8) 0.0214(8) 0.0033(6) 0.0014(6) -0.0011(6)
C19 0.0181(8) 0.0299(9) 0.0322(9) -0.0041(7) 0.0026(7) -0.0005(7)
C36 0.0191(8) 0.0371(11) 0.0364(10) 0.0009(8) 0.0030(7) 0.0054(7)
C28 0.0241(8) 0.0240(9) 0.0236(8) 0.0019(7) 0.0003(6) 0.0026(7)
C15 0.0186(7) 0.0219(8) 0.0193(7) -0.0041(6) 0.0029(6) -0.0009(6)
C46 0.0362(10) 0.0278(9) 0.0241(8) 0.0042(7) 0.0105(7) 0.0001(8)

loop_
_atom_type_symbol
_atom_type_description
_atom_type_scat_dispersion_real
_atom_type_scat_dispersion_imag
_atom_type_scat_source
C C 0.0181 0.0091 'International Tables Vol C Tables 4.2.6.8 and 6.1.1.4'
H H 0.0000 0.0000 'International Tables Vol C Tables 4.2.6.8 and 6.1.1.4'
Cu Cu -1.9646 0.5888 'International Tables Vol C Tables 4.2.6.8 and 6.1.1.4'
F F 0.0727 0.0534 'International Tables Vol C Tables 4.2.6.8 and 6.1.1.4'
N N 0.0311 0.0180 'International Tables Vol C Tables 4.2.6.8 and 6.1.1.4'
O O 0.0492 0.0322 'International Tables Vol C Tables 4.2.6.8 and 6.1.1.4'
P P 0.2955 0.4335 'International Tables Vol C Tables 4.2.6.8 and 6.1.1.4'
S S 0.3331 0.5567 'International Tables Vol C Tables 4.2.6.8 and 6.1.1.4'

loop_
_citation_id
_citation_doi
_citation_year
1 10.1039/D1DT01023A 2021

loop_
_geom_angle_atom_site_label_1
_geom_angle_atom_site_label_2
_geom_angle_atom_site_label_3
_geom_angle
_geom_angle_site_symmetry_1
_geom_angle_site_symmetry_3
_geom_angle_publ_flag
P1 Cu1 P2 102.573(17) . . ?
N2 Cu1 P2 116.86(4) . . ?
N2 Cu1 P1 123.36(4) . . ?
N1 Cu1 P2 108.50(4) . . ?
N1 Cu1 P1 124.18(4) . . ?
N1 Cu1 N2 80.82(5) . . ?
O2 S1 O1 114.71(8) . . ?
O2 S1 C46 102.58(8) . . ?
O1 S1 C46 102.81(8) . . ?
O3 S1 O2 115.27(9) . . ?
O3 S1 O1 115.51(8) . . ?
O3 S1 C46 103.33(9) . . ?
C40 P2 Cu1 116.01(6) . . ?
C40 P2 C33 104.41(7) . . ?
C34 P2 Cu1 118.08(5) . . ?
C34 P2 C40 105.21(7) . . ?
C34 P2 C33 102.47(7) . . ?
C33 P2 Cu1 109.03(5) . . ?
C21 P1 Cu1 113.12(5) . . ?
C21 P1 C20 105.87(8) . . ?
C20 P1 Cu1 109.68(5) . . ?
C27 P1 Cu1 120.89(5) . . ?
C27 P1 C21 106.38(7) . . ?
C27 P1 C20 99.17(7) . . ?
C15 N6 C19 117.91(15) . . ?
C6 N2 Cu1 112.18(10) . . ?
C10 N2 Cu1 130.58(12) . . ?
C10 N2 C6 117.17(15) . . ?
C14 N4 C12 115.47(17) . . ?
C13 N3 C11 115.85(17) . . ?
N4 C12 C7 118.43(16) . . ?
N4 C12 C11 121.26(17) . . ?
C11 C12 C7 120.31(15) . . ?
C8 C7 C12 123.00(16) . . ?
C6 C7 C12 119.49(15) . . ?
C6 C7 C8 117.51(17) . . ?
C37 C38 H38 119.8 . . ?
C37 C38 C39 120.37(17) . . ?
C39 C38 H38 119.8 . . ?
C38 C37 H37 119.9 . . ?
C36 C37 C38 120.13(16) . . ?
C36 C37 H37 119.9 . . ?
C4 C3 H3 120.4 . . ?
C2 C3 H3 120.4 . . ?
C2 C3 C4 119.13(15) . . ?
C8 C9 H9 120.2 . . ?
C8 C9 C10 119.52(16) . . ?
C10 C9 H9 120.2 . . ?
C24 C23 H23 119.6 . . ?
C24 C23 C22 120.77(17) . . ?
C22 C23 H23 119.6 . . ?
C17 C16 H16 120.7 . . ?
C17 C16 C15 118.52(16) . . ?
C15 C16 H16 120.7 . . ?
C7 C8 H8 120.4 . . ?
C9 C8 C7 119.18(17) . . ?
C9 C8 H8 120.4 . . ?
C41 C42 H42 119.8 . . ?
C43 C42 H42 119.8 . . ?
C43 C42 C41 120.34(17) . . ?
C42 C41 H41 120.0 . . ?
C42 C41 C40 119.99(16) . . ?
C40 C41 H41 120.0 . . ?
C16 C17 H17 120.1 . . ?
C16 C17 C18 119.89(17) . . ?
C18 C17 H17 120.1 . . ?
N3 C11 C12 121.96(16) . . ?
N3 C11 C4 117.77(15) . . ?
C12 C11 C4 120.21(15) . . ?
C4 C5 C6 120.76(14) . . ?
N1 C5 C4 122.86(14) . . ?
N1 C5 C6 116.38(14) . . ?
C23 C24 H24 120.2 . . ?
C23 C24 C25 119.62(16) . . ?
C25 C24 H24 120.2 . . ?
C38 C39 H39 120.0 . . ?
C38 C39 C34 120.10(16) . . ?
C34 C39 H39 120.0 . . ?
C22 C21 P1 123.42(13) . . ?
C22 C21 C26 118.57(15) . . ?
C26 C21 P1 117.77(12) . . ?
C3 C4 C11 122.70(15) . . ?
C5 C4 C3 118.03(15) . . ?
C5 C4 C11 119.24(15) . . ?
C41 C40 P2 122.89(12) . . ?
C41 C40 C45 119.25(15) . . ?
C45 C40 P2 117.80(13) . . ?
C5 N1 Cu1 113.68(10) . . ?
C1 N1 Cu1 128.31(11) . . ?
C1 N1 C5 117.79(14) . . ?
C23 C22 C21 120.09(17) . . ?
C23 C22 H22 120.0 . . ?
C21 C22 H22 120.0 . . ?
C39 C34 P2 123.45(13) . . ?
C35 C34 P2 117.57(13) . . ?
C35 C34 C39 118.91(15) . . ?
N3 C13 H13 119.0 . . ?
N3 C13 C14 122.09(18) . . ?
C14 C13 H13 119.0 . . ?
N4 C14 C13 123.18(17) . . ?
N4 C14 H14 118.4 . . ?
C13 C14 H14 118.4 . . ?
C3 C2 H2 120.4 . . ?
C3 C2 C1 119.20(16) . . ?
C1 C2 H2 120.4 . . ?
C42 C43 H43 119.9 . . ?
C42 C43 C44 120.27(16) . . ?
C44 C43 H43 119.9 . . ?
N2 C6 C7 123.39(14) . . ?
N2 C6 C5 116.67(14) . . ?
C7 C6 C5 119.94(15) . . ?
C20 N5 C33 115.22(13) . . ?
C15 N5 C33 119.41(13) . . ?
C15 N5 C20 120.49(13) . . ?
C40 C45 H45 120.0 . . ?
C44 C45 C40 120.08(17) . . ?
C44 C45 H45 120.0 . . ?
N2 C10 C9 123.21(17) . . ?
N2 C10 H10 118.4 . . ?
C9 C10 H10 118.4 . . ?
P2 C33 H33A 109.1 . . ?
P2 C33 H33B 109.1 . . ?
N5 C33 P2 112.29(11) . . ?
N5 C33 H33A 109.1 . . ?
N5 C33 H33B 109.1 . . ?
H33A C33 H33B 107.9 . . ?
P1 C20 H20A 108.8 . . ?
P1 C20 H20B 108.8 . . ?
N5 C20 P1 113.59(11) . . ?
N5 C20 H20A 108.8 . . ?
N5 C20 H20B 108.8 . . ?
H20A C20 H20B 107.7 . . ?
C30 C29 H29 119.8 . . ?
C30 C29 C28 120.39(17) . . ?
C28 C29 H29 119.8 . . ?
C31 C32 H32 119.9 . . ?
C31 C32 C27 120.29(17) . . ?
C27 C32 H32 119.9 . . ?
C43 C44 C45 120.05(17) . . ?
C43 C44 H44 120.0 . . ?
C45 C44 H44 120.0 . . ?
C34 C35 H35 119.7 . . ?
C36 C35 C34 120.52(17) . . ?
C36 C35 H35 119.7 . . ?
C21 C26 H26 119.5 . . ?
C25 C26 C21 120.99(16) . . ?
C25 C26 H26 119.5 . . ?
C32 C31 H31 120.0 . . ?
C30 C31 C32 119.98(18) . . ?
C30 C31 H31 120.0 . . ?
C29 C30 C31 120.13(17) . . ?
C29 C30 H30 119.9 . . ?
C31 C30 H30 119.9 . . ?
C17 C18 H18 121.2 . . ?
C19 C18 C17 117.61(16) . . ?
C19 C18 H18 121.2 . . ?
N1 C1 C2 122.98(16) . . ?
N1 C1 H1 118.5 . . ?
C2 C1 H1 118.5 . . ?
C24 C25 C26 119.94(18) . . ?
C24 C25 H25 120.0 . . ?
C26 C25 H25 120.0 . . ?
C32 C27 P1 117.27(13) . . ?
C28 C27 P1 123.61(12) . . ?
C28 C27 C32 119.11(15) . . ?
N6 C19 C18 124.01(16) . . ?
N6 C19 H19 118.0 . . ?
C18 C19 H19 118.0 . . ?
C37 C36 C35 119.96(17) . . ?
C37 C36 H36 120.0 . . ?
C35 C36 H36 120.0 . . ?
C29 C28 C27 120.05(16) . . ?
C29 C28 H28 120.0 . . ?
C27 C28 H28 120.0 . . ?
N6 C15 C16 121.93(15) . . ?
N6 C15 N5 116.61(14) . . ?
N5 C15 C16 121.45(14) . . ?
F3 C46 S1 111.54(13) . . ?
F3 C46 F1 107.52(15) . . ?
F3 C46 F2 107.33(15) . . ?
F1 C46 S1 111.85(14) . . ?
F1 C46 F2 107.13(15) . . ?
F2 C46 S1 111.23(12) . . ?

loop_
_geom_bond_atom_site_label_1
_geom_bond_atom_site_label_2
_geom_bond_distance
_geom_bond_site_symmetry_2
_geom_bond_publ_flag
Cu1 P2 2.2413(5) . ?
Cu1 P1 2.2223(4) . ?
Cu1 N2 2.0768(14) . ?
Cu1 N1 2.0364(13) . ?
S1 O2 1.4421(14) . ?
S1 O1 1.4481(12) . ?
S1 O3 1.4379(13) . ?
S1 C46 1.8223(19) . ?
P2 C40 1.8224(16) . ?
P2 C34 1.8195(16) . ?
P2 C33 1.8540(16) . ?
P1 C21 1.8236(16) . ?
P1 C20 1.8569(17) . ?
P1 C27 1.8220(17) . ?
F3 C46 1.331(2) . ?
F1 C46 1.332(2) . ?
F2 C46 1.342(2) . ?
N6 C19 1.346(2) . ?
N6 C15 1.339(2) . ?
N2 C6 1.361(2) . ?
N2 C10 1.335(2) . ?
N4 C12 1.360(2) . ?
N4 C14 1.324(3) . ?
N3 C11 1.356(2) . ?
N3 C13 1.322(2) . ?
C12 C7 1.454(3) . ?
C12 C11 1.398(2) . ?
C7 C8 1.404(2) . ?
C7 C6 1.401(2) . ?
C38 H38 0.9300 . ?
C38 C37 1.382(3) . ?
C38 C39 1.388(2) . ?
C37 H37 0.9300 . ?
C37 C36 1.381(3) . ?
C3 H3 0.9300 . ?
C3 C4 1.401(2) . ?
C3 C2 1.372(2) . ?
C9 H9 0.9300 . ?
C9 C8 1.370(3) . ?
C9 C10 1.393(3) . ?
C23 H23 0.9300 . ?
C23 C24 1.380(3) . ?
C23 C22 1.392(2) . ?
C16 H16 0.9300 . ?
C16 C17 1.381(2) . ?
C16 C15 1.405(2) . ?
C8 H8 0.9300 . ?
C42 H42 0.9300 . ?
C42 C41 1.390(2) . ?
C42 C43 1.382(3) . ?
C41 H41 0.9300 . ?
C41 C40 1.399(2) . ?
C17 H17 0.9300 . ?
C17 C18 1.386(3) . ?
C11 C4 1.456(2) . ?
C5 C4 1.395(2) . ?
C5 N1 1.359(2) . ?
C5 C6 1.452(2) . ?
C24 H24 0.9300 . ?
C24 C25 1.387(3) . ?
C39 H39 0.9300 . ?
C39 C34 1.396(2) . ?
C21 C22 1.396(2) . ?
C21 C26 1.396(2) . ?
C40 C45 1.400(2) . ?
N1 C1 1.331(2) . ?
C22 H22 0.9300 . ?
C34 C35 1.396(2) . ?
C13 H13 0.9300 . ?
C13 C14 1.395(3) . ?
C14 H14 0.9300 . ?
C2 H2 0.9300 . ?
C2 C1 1.398(2) . ?
C43 H43 0.9300 . ?
C43 C44 1.384(3) . ?
N5 C33 1.4622(19) . ?
N5 C20 1.456(2) . ?
N5 C15 1.399(2) . ?
C45 H45 0.9300 . ?
C45 C44 1.392(2) . ?
C10 H10 0.9300 . ?
C33 H33A 0.9700 . ?
C33 H33B 0.9700 . ?
C20 H20A 0.9700 . ?
C20 H20B 0.9700 . ?
C29 H29 0.9300 . ?
C29 C30 1.375(3) . ?
C29 C28 1.392(2) . ?
C32 H32 0.9300 . ?
C32 C31 1.389(3) . ?
C32 C27 1.396(2) . ?
C44 H44 0.9300 . ?
C35 H35 0.9300 . ?
C35 C36 1.388(2) . ?
C26 H26 0.9300 . ?
C26 C25 1.387(2) . ?
C31 H31 0.9300 . ?
C31 C30 1.386(3) . ?
C30 H30 0.9300 . ?
C18 H18 0.9300 . ?
C18 C19 1.376(3) . ?
C1 H1 0.9300 . ?
C25 H25 0.9300 . ?
C27 C28 1.393(2) . ?
C19 H19 0.9300 . ?
C36 H36 0.9300 . ?
C28 H28 0.9300 . ?
